data_2220586
loop_
_publ_author_name
'Imhof, Wolfgang'

_publ_section_title
;
 <i>N</i>-(Diphenylvinylidene)-2,6-diisopropylaniline
;
_journal_coeditor_code NC2125
_journal_issue 1
_journal_name_full 'Acta Crystallographica Section E'
_journal_page_first o25
_journal_paper_doi 10.1107/S1600536808040397
_journal_volume 65
_journal_year 2009
_chemical_formula_iupac 'C26 H27 N'
_chemical_formula_moiety 'C26 H27 N'
_chemical_formula_sum 'C26 H27 N'
_chemical_formula_weight 353.49
_chemical_name_systematic
;
<i>N</i>-(Diphenylvinylidene)-2,6-diisopropylaniline
;
_space_group_IT_number 19
_symmetry_cell_setting orthorhombic
_symmetry_space_group_name_Hall 'P 2ac 2ab'
_symmetry_space_group_name_H-M 'P 21 21 21'
_atom_sites_solution_hydrogens geom
_atom_sites_solution_primary direct
_atom_sites_solution_secondary difmap
_cell_angle_alpha 90.00
_cell_angle_beta 90.00
_cell_angle_gamma 90.00
_cell_formula_units_Z 4
_cell_length_a 8.082(4)
_cell_length_b 14.308(4)
_cell_length_c 17.790(2)
_cell_measurement_reflns_used 25
_cell_measurement_temperature 173(2)
_cell_measurement_theta_max 35.5
_cell_measurement_theta_min 20.9
_cell_volume 2057.2(12)
_computing_cell_refinement 'SET4 (Boer et al., 1984)'
_computing_data_collection 'CAD-4 EXPRESS (Enraf--Nonius, 1994)'
_computing_data_reduction 'MOLEN (Enraf--Nonius, 1990)'
_computing_molecular_graphics 'XP (Siemens, 1990)'
_computing_publication_material 'SHELXL97 (Sheldrick, 2008)'
_computing_structure_refinement 'SHELXL97 (Sheldrick, 2008)'
_computing_structure_solution 'SHELXS97 (Sheldrick, 2008)'
_diffrn_ambient_temperature 173(2)
_diffrn_measured_fraction_theta_full 0.993
_diffrn_measured_fraction_theta_max 0.993
_diffrn_measurement_device 'Enraf--Nonius CAD-4'
_diffrn_measurement_method \w/2\q
_diffrn_radiation_monochromator graphite
_diffrn_radiation_source 'fine-focus sealed tube'
_diffrn_radiation_type MoK\a
_diffrn_radiation_wavelength 0.71073
_diffrn_reflns_av_R_equivalents 0.0650
_diffrn_reflns_av_sigmaI/netI 0.0570
_diffrn_reflns_limit_h_max 0
_diffrn_reflns_limit_h_min -9
_diffrn_reflns_limit_k_max 16
_diffrn_reflns_limit_k_min -16
_diffrn_reflns_limit_l_max 20
_diffrn_reflns_limit_l_min 0
_diffrn_reflns_number 3554
_diffrn_reflns_theta_full 23.99
_diffrn_reflns_theta_max 23.99
_diffrn_reflns_theta_min 1.83
_diffrn_standards_decay_% <0.1
_diffrn_standards_interval_time 120
_diffrn_standards_number 3
_exptl_absorpt_coefficient_mu 0.065
_exptl_absorpt_correction_type none
_exptl_crystal_colour 'pale yellow'
_exptl_crystal_density_diffrn 1.141
_exptl_crystal_description cube
_exptl_crystal_F_000 760
_exptl_crystal_size_max 0.3
_exptl_crystal_size_mid 0.2
_exptl_crystal_size_min 0.2
_refine_diff_density_max 0.152
_refine_diff_density_min -0.172
_refine_ls_extinction_method none
_refine_ls_goodness_of_fit_ref 0.821
_refine_ls_hydrogen_treatment constr
_refine_ls_matrix_type full
_refine_ls_number_parameters 248
_refine_ls_number_reflns 1853
_refine_ls_number_restraints 0
_refine_ls_restrained_S_all 0.821
_refine_ls_R_factor_all 0.0578
_refine_ls_R_factor_gt 0.0403
_refine_ls_shift/su_max 0.000
_refine_ls_shift/su_mean 0.000
_refine_ls_structure_factor_coef Fsqd
_refine_ls_weighting_details 'calc w = 1/[\s^2^(Fo^2^)+(0.1319P)^2^+0.5946P] where P=(Fo^2^+2Fc^2^)/3'
_refine_ls_weighting_scheme calc
_refine_ls_wR_factor_all 0.1332
_refine_ls_wR_factor_ref 0.1028
_reflns_number_gt 1531
_reflns_number_total 1853
_reflns_threshold_expression I>2\s(I)
_cod_data_source_file nc2125.cif
_cod_data_source_block I
_cod_original_cell_volume 2057.0(10)
_cod_database_code 2220586
_cod_database_fobs_code 2220586

loop_
_symmetry_equiv_pos_as_xyz
'x, y, z'
'-x+1/2, -y, z+1/2'
'-x, y+1/2, -z+1/2'
'x+1/2, -y+1/2, -z'

loop_
_atom_site_type_symbol
_atom_site_label
_atom_site_fract_x
_atom_site_fract_y
_atom_site_fract_z
_atom_site_U_iso_or_equiv
_atom_site_adp_type
_atom_site_calc_flag
_atom_site_refinement_flags
_atom_site_occupancy
_atom_site_disorder_assembly
_atom_site_disorder_group
N N1 0.1809(3) 0.90928(16) 0.93459(13) 0.0304(6) Uani d . 1 . .
C C1 0.2195(4) 1.06100(19) 1.00668(17) 0.0303(7) Uani d . 1 . .
C C2 0.1892(4) 0.98254(19) 0.96930(15) 0.0306(7) Uani d . 1 . .
C C3 0.1148(4) 0.9958(2) 1.12860(17) 0.0363(7) Uani d . 1 . .
H H3 0.0626 0.9470 1.1012 0.044 Uiso calc R 1 . .
C C4 0.1008(4) 0.9981(2) 1.20605(18) 0.0421(8) Uani d . 1 . .
H H4 0.0401 0.9508 1.2314 0.051 Uiso calc R 1 . .
C C5 0.1749(4) 1.0691(2) 1.24668(18) 0.0414(8) Uani d . 1 . .
H H5 0.1636 1.0717 1.2998 0.050 Uiso calc R 1 . .
C C6 0.2652(4) 1.1358(2) 1.20919(18) 0.0408(8) Uani d . 1 . .
H H6 0.3178 1.1841 1.2370 0.049 Uiso calc R 1 . .
C C7 0.2810(4) 1.1341(2) 1.13188(16) 0.0339(7) Uani d . 1 . .
H H7 0.3444 1.1807 1.1071 0.041 Uiso calc R 1 . .
C C8 0.2041(4) 1.06391(18) 1.09007(17) 0.0289(6) Uani d . 1 . .
C C9 0.1828(5) 1.2310(2) 0.97473(17) 0.0404(8) Uani d . 1 . .
H H9 0.1050 1.2370 1.0144 0.049 Uiso calc R 1 . .
C C10 0.2210(5) 1.3071(2) 0.9299(2) 0.0494(9) Uani d . 1 . .
H H10 0.1695 1.3656 0.9395 0.059 Uiso calc R 1 . .
C C11 0.3325(6) 1.2993(3) 0.87148(19) 0.0569(11) Uani d . 1 . .
H H11 0.3577 1.3521 0.8411 0.068 Uiso calc R 1 . .
C C12 0.4071(5) 1.2144(3) 0.85749(19) 0.0544(10) Uani d . 1 . .
H H12 0.4830 1.2085 0.8170 0.065 Uiso calc R 1 . .
C C13 0.3720(4) 1.1378(2) 0.90200(17) 0.0408(8) Uani d . 1 . .
H H13 0.4248 1.0797 0.8923 0.049 Uiso calc R 1 . .
C C14 0.2595(4) 1.1454(2) 0.96113(15) 0.0314(6) Uani d . 1 . .
C C15 0.0304(4) 0.7690(2) 0.90761(15) 0.0300(7) Uani d . 1 . .
C C16 -0.1020(4) 0.7236(2) 0.87388(17) 0.0374(7) Uani d . 1 . .
H H16 -0.1141 0.6580 0.8796 0.045 Uiso calc R 1 . .
C C17 -0.2159(4) 0.7728(2) 0.83219(19) 0.0432(8) Uani d . 1 . .
H H17 -0.3071 0.7409 0.8103 0.052 Uiso calc R 1 . .
C C18 -0.1993(4) 0.8682(2) 0.82167(17) 0.0406(7) Uani d . 1 . .
H H18 -0.2781 0.9007 0.7918 0.049 Uiso calc R 1 . .
C C19 -0.0683(4) 0.9176(2) 0.85429(16) 0.0335(7) Uani d . 1 . .
C C20 0.0419(4) 0.8665(2) 0.89897(14) 0.0282(6) Uani d . 1 . .
C C21 0.1642(4) 0.7162(2) 0.95050(17) 0.0364(7) Uani d . 1 . .
H H21 0.1917 0.7540 0.9961 0.044 Uiso calc R 1 . .
C C22 0.3218(5) 0.7091(2) 0.9033(2) 0.0461(8) Uani d . 1 . .
H H22A 0.3554 0.7716 0.8869 0.055 Uiso calc R 1 . .
H H22B 0.3008 0.6698 0.8592 0.055 Uiso calc R 1 . .
H H22C 0.4103 0.6812 0.9336 0.055 Uiso calc R 1 . .
C C23 0.1115(6) 0.6197(2) 0.9776(2) 0.0545(10) Uani d . 1 . .
H H23A 0.1997 0.5926 1.0085 0.065 Uiso calc R 1 . .
H H23B 0.0906 0.5793 0.9342 0.065 Uiso calc R 1 . .
H H23C 0.0103 0.6252 1.0076 0.065 Uiso calc R 1 . .
C C24 -0.0519(4) 1.0221(2) 0.84131(18) 0.0396(8) Uani d . 1 . .
H H24 0.0658 1.0392 0.8521 0.048 Uiso calc R 1 . .
C C25 -0.1593(5) 1.0765(2) 0.8963(3) 0.0586(10) Uani d . 1 . .
H H25A -0.1315 1.0581 0.9478 0.070 Uiso calc R 1 . .
H H25B -0.2761 1.0628 0.8865 0.070 Uiso calc R 1 . .
H H25C -0.1394 1.1436 0.8899 0.070 Uiso calc R 1 . .
C C26 -0.0872(5) 1.0502(3) 0.7602(2) 0.0623(11) Uani d . 1 . .
H H26A -0.2043 1.0392 0.7488 0.075 Uiso calc R 1 . .
H H26B -0.0183 1.0129 0.7262 0.075 Uiso calc R 1 . .
H H26C -0.0618 1.1167 0.7534 0.075 Uiso calc R 1 . .

loop_
_atom_site_aniso_label
_atom_site_aniso_U_11
_atom_site_aniso_U_22
_atom_site_aniso_U_33
_atom_site_aniso_U_12
_atom_site_aniso_U_13
_atom_site_aniso_U_23
N1 0.0354(14) 0.0255(12) 0.0303(12) 0.0015(11) -0.0040(11) -0.0019(10)
C1 0.0340(16) 0.0248(14) 0.0322(14) -0.0013(14) -0.0016(13) -0.0040(12)
C2 0.0334(15) 0.0293(15) 0.0291(13) 0.0027(13) -0.0018(13) 0.0026(13)
C3 0.0431(17) 0.0271(13) 0.0387(15) -0.0057(15) -0.0027(15) -0.0019(13)
C4 0.0489(18) 0.0383(16) 0.0391(16) -0.0007(17) 0.0021(16) 0.0087(14)
C5 0.0473(19) 0.0491(18) 0.0279(14) 0.0042(17) -0.0023(15) 0.0052(14)
C6 0.0512(18) 0.0367(16) 0.0347(15) -0.0019(17) -0.0147(15) -0.0037(13)
C7 0.0391(16) 0.0298(14) 0.0329(15) -0.0042(15) -0.0033(13) 0.0013(12)
C8 0.0297(14) 0.0254(13) 0.0315(14) 0.0021(13) -0.0019(13) -0.0005(11)
C9 0.0502(19) 0.0352(16) 0.0358(16) -0.0024(16) -0.0036(16) 0.0020(13)
C10 0.065(2) 0.0340(16) 0.0491(19) -0.0055(18) -0.0197(19) 0.0057(15)
C11 0.079(3) 0.059(2) 0.0328(17) -0.040(2) -0.0121(19) 0.0129(17)
C12 0.067(2) 0.063(2) 0.0333(17) -0.031(2) -0.0003(18) -0.0005(16)
C13 0.0444(18) 0.0420(16) 0.0360(15) -0.0120(16) 0.0041(14) -0.0062(15)
C14 0.0365(15) 0.0316(14) 0.0260(13) -0.0075(15) -0.0038(12) -0.0018(12)
C15 0.0369(16) 0.0290(14) 0.0242(13) 0.0021(13) -0.0013(14) -0.0039(12)
C16 0.0438(18) 0.0333(15) 0.0351(15) -0.0013(15) -0.0010(15) -0.0049(14)
C17 0.0385(18) 0.0483(18) 0.0427(17) -0.0083(16) -0.0062(16) -0.0083(16)
C18 0.0399(17) 0.0486(18) 0.0334(15) 0.0025(17) -0.0105(14) -0.0015(14)
C19 0.0338(16) 0.0365(16) 0.0303(14) 0.0024(14) 0.0029(13) -0.0040(13)
C20 0.0319(14) 0.0284(13) 0.0242(13) 0.0035(13) 0.0007(12) -0.0048(11)
C21 0.0454(18) 0.0283(14) 0.0354(15) 0.0048(14) -0.0075(15) -0.0029(13)
C22 0.0431(18) 0.0409(17) 0.054(2) 0.0099(16) -0.0056(17) -0.0066(16)
C23 0.065(2) 0.0357(17) 0.063(2) 0.0021(19) -0.015(2) 0.0084(17)
C24 0.0386(17) 0.0363(16) 0.0438(17) 0.0075(15) -0.0028(15) 0.0061(14)
C25 0.055(2) 0.0350(17) 0.086(3) 0.0103(18) 0.011(2) -0.0023(19)
C26 0.060(2) 0.064(2) 0.064(2) 0.000(2) -0.010(2) 0.030(2)

loop_
_atom_type_symbol
_atom_type_description
_atom_type_scat_dispersion_real
_atom_type_scat_dispersion_imag
_atom_type_scat_source
C C 0.0033 0.0016 'International Tables Vol C Tables 4.2.6.8 and 6.1.1.4'
H H 0.0000 0.0000 'International Tables Vol C Tables 4.2.6.8 and 6.1.1.4'
N N 0.0061 0.0033 'International Tables Vol C Tables 4.2.6.8 and 6.1.1.4'

loop_
_geom_angle_atom_site_label_1
_geom_angle_atom_site_label_2
_geom_angle_atom_site_label_3
_geom_angle_site_symmetry_1
_geom_angle_site_symmetry_3
_geom_angle
_geom_angle_publ_flag
C2 N1 C20 . . 129.6(3) ?
C2 C1 C14 . . 116.9(3) ?
C2 C1 C8 . . 120.5(3) ?
C14 C1 C8 . . 122.5(2) ?
N1 C2 C1 . . 172.5(3) ?
C8 C3 C4 . . 121.1(3) ?
C8 C3 H3 . . 119.5 ?
C4 C3 H3 . . 119.5 ?
C5 C4 C3 . . 120.2(3) ?
C5 C4 H4 . . 119.9 ?
C3 C4 H4 . . 119.9 ?
C6 C5 C4 . . 119.1(3) ?
C6 C5 H5 . . 120.4 ?
C4 C5 H5 . . 120.4 ?
C5 C6 C7 . . 121.3(3) ?
C5 C6 H6 . . 119.4 ?
C7 C6 H6 . . 119.4 ?
C6 C7 C8 . . 120.2(3) ?
C6 C7 H7 . . 119.9 ?
C8 C7 H7 . . 119.9 ?
C3 C8 C7 . . 118.1(3) ?
C3 C8 C1 . . 120.9(3) ?
C7 C8 C1 . . 120.9(3) ?
C10 C9 C14 . . 119.5(3) ?
C10 C9 H9 . . 120.3 ?
C14 C9 H9 . . 120.3 ?
C11 C10 C9 . . 121.0(3) ?
C11 C10 H10 . . 119.5 ?
C9 C10 H10 . . 119.5 ?
C12 C11 C10 . . 119.5(3) ?
C12 C11 H11 . . 120.2 ?
C10 C11 H11 . . 120.2 ?
C13 C12 C11 . . 120.4(3) ?
C13 C12 H12 . . 119.8 ?
C11 C12 H12 . . 119.8 ?
C12 C13 C14 . . 120.3(3) ?
C12 C13 H13 . . 119.9 ?
C14 C13 H13 . . 119.9 ?
C9 C14 C13 . . 119.3(3) ?
C9 C14 C1 . . 121.4(3) ?
C13 C14 C1 . . 119.2(3) ?
C16 C15 C20 . . 117.8(3) ?
C16 C15 C21 . . 122.1(3) ?
C20 C15 C21 . . 120.0(3) ?
C17 C16 C15 . . 120.7(3) ?
C17 C16 H16 . . 119.7 ?
C15 C16 H16 . . 119.7 ?
C16 C17 C18 . . 120.8(3) ?
C16 C17 H17 . . 119.6 ?
C18 C17 H17 . . 119.6 ?
C17 C18 C19 . . 121.0(3) ?
C17 C18 H18 . . 119.5 ?
C19 C18 H18 . . 119.5 ?
C18 C19 C20 . . 117.0(3) ?
C18 C19 C24 . . 120.0(3) ?
C20 C19 C24 . . 123.0(3) ?
C15 C20 C19 . . 122.6(3) ?
C15 C20 N1 . . 115.4(2) ?
C19 C20 N1 . . 121.9(3) ?
C23 C21 C15 . . 114.2(3) ?
C23 C21 C22 . . 110.3(3) ?
C15 C21 C22 . . 110.4(3) ?
C23 C21 H21 . . 107.2 ?
C15 C21 H21 . . 107.2 ?
C22 C21 H21 . . 107.2 ?
C21 C22 H22A . . 109.5 ?
C21 C22 H22B . . 109.5 ?
H22A C22 H22B . . 109.5 ?
C21 C22 H22C . . 109.5 ?
H22A C22 H22C . . 109.5 ?
H22B C22 H22C . . 109.5 ?
C21 C23 H23A . . 109.5 ?
C21 C23 H23B . . 109.5 ?
H23A C23 H23B . . 109.5 ?
C21 C23 H23C . . 109.5 ?
H23A C23 H23C . . 109.5 ?
H23B C23 H23C . . 109.5 ?
C19 C24 C26 . . 112.8(3) ?
C19 C24 C25 . . 110.8(3) ?
C26 C24 C25 . . 111.5(3) ?
C19 C24 H24 . . 107.1 ?
C26 C24 H24 . . 107.1 ?
C25 C24 H24 . . 107.1 ?
C24 C25 H25A . . 109.5 ?
C24 C25 H25B . . 109.5 ?
H25A C25 H25B . . 109.5 ?
C24 C25 H25C . . 109.5 ?
H25A C25 H25C . . 109.5 ?
H25B C25 H25C . . 109.5 ?
C24 C26 H26A . . 109.5 ?
C24 C26 H26B . . 109.5 ?
H26A C26 H26B . . 109.5 ?
C24 C26 H26C . . 109.5 ?
H26A C26 H26C . . 109.5 ?
H26B C26 H26C . . 109.5 ?

loop_
_geom_bond_atom_site_label_1
_geom_bond_atom_site_label_2
_geom_bond_site_symmetry_2
_geom_bond_distance
_geom_bond_publ_flag
N1 C2 . 1.218(4) ?
N1 C20 . 1.428(4) ?
C1 C2 . 1.328(4) ?
C1 C14 . 1.490(4) ?
C1 C8 . 1.489(4) ?
C3 C8 . 1.393(4) ?
C3 C4 . 1.383(4) ?
C3 H3 . 0.9500 ?
C4 C5 . 1.384(5) ?
C4 H4 . 0.9500 ?
C5 C6 . 1.374(5) ?
C5 H5 . 0.9500 ?
C6 C7 . 1.381(4) ?
C6 H6 . 0.9500 ?
C7 C8 . 1.395(4) ?
C7 H7 . 0.9500 ?
C9 C10 . 1.385(5) ?
C9 C14 . 1.393(5) ?
C9 H9 . 0.9500 ?
C10 C11 . 1.380(6) ?
C10 H10 . 0.9500 ?
C11 C12 . 1.379(6) ?
C11 H11 . 0.9500 ?
C12 C13 . 1.381(5) ?
C12 H12 . 0.9500 ?
C13 C14 . 1.395(4) ?
C13 H13 . 0.9500 ?
C15 C16 . 1.388(5) ?
C15 C20 . 1.406(4) ?
C15 C21 . 1.523(4) ?
C16 C17 . 1.376(5) ?
C16 H16 . 0.9500 ?
C17 C18 . 1.385(5) ?
C17 H17 . 0.9500 ?
C18 C19 . 1.399(5) ?
C18 H18 . 0.9500 ?
C19 C20 . 1.400(4) ?
C19 C24 . 1.519(4) ?
C21 C23 . 1.523(5) ?
C21 C22 . 1.529(5) ?
C21 H21 . 1.0000 ?
C22 H22A . 0.9800 ?
C22 H22B . 0.9800 ?
C22 H22C . 0.9800 ?
C23 H23A . 0.9800 ?
C23 H23B . 0.9800 ?
C23 H23C . 0.9800 ?
C24 C26 . 1.525(5) ?
C24 C25 . 1.521(5) ?
C24 H24 . 1.0000 ?
C25 H25A . 0.9800 ?
C25 H25B . 0.9800 ?
C25 H25C . 0.9800 ?
C26 H26A . 0.9800 ?
C26 H26B . 0.9800 ?
C26 H26C . 0.9800 ?

loop_
_geom_hbond_atom_site_label_D
_geom_hbond_atom_site_label_H
_geom_hbond_atom_site_label_A
_geom_hbond_site_symmetry_A
_geom_hbond_distance_DH
_geom_hbond_distance_HA
_geom_hbond_distance_DA
_geom_hbond_angle_DHA
C5 H5 N1 2_575 0.95 2.72 3.554(4) 146

loop_
_geom_torsion_atom_site_label_1
_geom_torsion_atom_site_label_2
_geom_torsion_atom_site_label_3
_geom_torsion_atom_site_label_4
_geom_torsion_site_symmetry_1
_geom_torsion_site_symmetry_2
_geom_torsion_site_symmetry_3
_geom_torsion_site_symmetry_4
_geom_torsion
_geom_torsion_publ_flag
C20 N1 C2 C1 . . . . -169(2) ?
C14 C1 C2 N1 . . . . 82(2) ?
C8 C1 C2 N1 . . . . -101(2) ?
C8 C3 C4 C5 . . . . 0.5(5) ?
C3 C4 C5 C6 . . . . -1.4(5) ?
C4 C5 C6 C7 . . . . 1.0(5) ?
C5 C6 C7 C8 . . . . 0.3(5) ?
C4 C3 C8 C7 . . . . 0.8(5) ?
C4 C3 C8 C1 . . . . 179.7(3) ?
C6 C7 C8 C3 . . . . -1.2(4) ?
C6 C7 C8 C1 . . . . 179.9(3) ?
C2 C1 C8 C3 . . . . -18.4(5) ?
C14 C1 C8 C3 . . . . 158.0(3) ?
C2 C1 C8 C7 . . . . 160.5(3) ?
C14 C1 C8 C7 . . . . -23.1(4) ?
C14 C9 C10 C11 . . . . 0.7(5) ?
C9 C10 C11 C12 . . . . 0.1(5) ?
C10 C11 C12 C13 . . . . -0.7(6) ?
C11 C12 C13 C14 . . . . 0.6(5) ?
C10 C9 C14 C13 . . . . -0.7(5) ?
C10 C9 C14 C1 . . . . -178.5(3) ?
C12 C13 C14 C9 . . . . 0.1(5) ?
C12 C13 C14 C1 . . . . 178.0(3) ?
C2 C1 C14 C9 . . . . 132.2(3) ?
C8 C1 C14 C9 . . . . -44.3(4) ?
C2 C1 C14 C13 . . . . -45.6(4) ?
C8 C1 C14 C13 . . . . 137.9(3) ?
C20 C15 C16 C17 . . . . 1.3(4) ?
C21 C15 C16 C17 . . . . -176.5(3) ?
C15 C16 C17 C18 . . . . 1.3(5) ?
C16 C17 C18 C19 . . . . -1.3(5) ?
C17 C18 C19 C20 . . . . -1.3(5) ?
C17 C18 C19 C24 . . . . 179.4(3) ?
C16 C15 C20 C19 . . . . -4.1(4) ?
C21 C15 C20 C19 . . . . 173.8(3) ?
C16 C15 C20 N1 . . . . -179.8(2) ?
C21 C15 C20 N1 . . . . -1.9(4) ?
C18 C19 C20 C15 . . . . 4.0(4) ?
C24 C19 C20 C15 . . . . -176.7(3) ?
C18 C19 C20 N1 . . . . 179.5(3) ?
C24 C19 C20 N1 . . . . -1.3(4) ?
C2 N1 C20 C15 . . . . -139.4(3) ?
C2 N1 C20 C19 . . . . 44.9(4) ?
C16 C15 C21 C23 . . . . -21.2(4) ?
C20 C15 C21 C23 . . . . 161.0(3) ?
C16 C15 C21 C22 . . . . 103.7(3) ?
C20 C15 C21 C22 . . . . -74.0(3) ?
C18 C19 C24 C26 . . . . -41.8(4) ?
C20 C19 C24 C26 . . . . 139.0(3) ?
C18 C19 C24 C25 . . . . 84.0(4) ?
C20 C19 C24 C25 . . . . -95.2(4) ?

loop_
_cod_related_entry_id
_cod_related_entry_database
_cod_related_entry_code
1 ChemSpider 30655693
